data_7048150
loop_
_publ_author_name
'Rehm, Tobias'
'Rothemund, Matthias'
'B\"ar, Alexander'
'Dietel, Thomas'
'Kempe, Rhett'
'Kostrhunova, Hana'
'Brabec, Viktor'
'Kasparkova, Jana'
'Schobert, Rainer'

_publ_section_title
;
 N,N-Dialkylbenzimidazol-2-ylidene platinum complexes - effects of alkyl
 residues and ancillary cis-ligands on anticancer activity.
;
_journal_issue 48
_journal_name_full 'Dalton transactions (Cambridge, England : 2003)'
_journal_page_first 17367
_journal_page_last 17381
_journal_paper_doi 10.1039/c8dt03360a
_journal_volume 47
_journal_year 2018
_chemical_formula_moiety 'C13 H20 Cl2 N2 O Pt S'
_chemical_formula_sum 'C13 H20 Cl2 N2 O Pt S'
_chemical_formula_weight 518.36
_space_group_crystal_system triclinic
_space_group_IT_number 2
_space_group_name_Hall '-P 1'
_space_group_name_H-M_alt 'P -1'
_symmetry_space_group_name_Hall '-P 1'
_symmetry_space_group_name_H-M 'P -1'
_atom_sites_solution_hydrogens geom
_audit_creation_method SHELXL-2016/4
_audit_update_record
;
2018-07-23 deposited with the CCDC.
2018-11-13 downloaded from the CCDC.
;
_cell_angle_alpha 91.874(5)
_cell_angle_beta 103.182(5)
_cell_angle_gamma 94.722(5)
_cell_formula_units_Z 2
_cell_length_a 8.675(5)
_cell_length_b 9.264(5)
_cell_length_c 10.601(5)
_cell_measurement_reflns_used 9824
_cell_measurement_temperature 133(2)
_cell_measurement_theta_max 28.54
_cell_measurement_theta_min 1.975
_cell_volume 825.5(8)
_computing_cell_refinement STOE-XAREA
_computing_data_collection STOE-XAREA
_computing_data_reduction STOE-XAREA
_computing_structure_refinement 'SHELXL-2016/4 (Sheldrick, 2016)'
_computing_structure_solution SIR-97
_diffrn_ambient_temperature 133(2)
_diffrn_measured_fraction_theta_full 0.980
_diffrn_measured_fraction_theta_max 0.981
_diffrn_measurement_device_type STOE-STADIVARI
_diffrn_measurement_method omega-scan
_diffrn_radiation_type MoK\a
_diffrn_radiation_wavelength 0.71069
_diffrn_reflns_av_R_equivalents 0.0420
_diffrn_reflns_av_unetI/netI 0.0580
_diffrn_reflns_Laue_measured_fraction_full 0.980
_diffrn_reflns_Laue_measured_fraction_max 0.981
_diffrn_reflns_limit_h_max 10
_diffrn_reflns_limit_h_min -9
_diffrn_reflns_limit_k_max 9
_diffrn_reflns_limit_k_min -11
_diffrn_reflns_limit_l_max 11
_diffrn_reflns_limit_l_min -13
_diffrn_reflns_number 7449
_diffrn_reflns_point_group_measured_fraction_full 0.980
_diffrn_reflns_point_group_measured_fraction_max 0.981
_diffrn_reflns_theta_full 25.240
_diffrn_reflns_theta_max 25.997
_diffrn_reflns_theta_min 1.976
_exptl_absorpt_coefficient_mu 8.945
_exptl_absorpt_correction_T_max 0.7605
_exptl_absorpt_correction_T_min 0.6803
_exptl_absorpt_correction_type numerical
_exptl_absorpt_process_details 'STOE XRED-32'
_exptl_crystal_colour colourless
_exptl_crystal_density_diffrn 2.085
_exptl_crystal_description needles
_exptl_crystal_F_000 496
_exptl_crystal_size_max 0.106
_exptl_crystal_size_mid 0.078
_exptl_crystal_size_min 0.074
_refine_diff_density_max 2.520
_refine_diff_density_min -2.725
_refine_diff_density_rms 0.248
_refine_ls_extinction_method none
_refine_ls_goodness_of_fit_ref 1.032
_refine_ls_hydrogen_treatment constr
_refine_ls_matrix_type full
_refine_ls_number_parameters 185
_refine_ls_number_reflns 3177
_refine_ls_number_restraints 0
_refine_ls_restrained_S_all 1.032
_refine_ls_R_factor_all 0.0449
_refine_ls_R_factor_gt 0.0329
_refine_ls_shift/su_max 0.000
_refine_ls_shift/su_mean 0.000
_refine_ls_structure_factor_coef Fsqd
_refine_ls_weighting_details 'w=1/[\s^2^(Fo^2^)+(0.0485P)^2^] where P=(Fo^2^+2Fc^2^)/3'
_refine_ls_weighting_scheme calc
_refine_ls_wR_factor_gt 0.0758
_refine_ls_wR_factor_ref 0.0851
_reflns_Friedel_coverage 0.000
_reflns_number_gt 2704
_reflns_number_total 3177
_reflns_threshold_expression 'I > 2\s(I)'
_cod_data_source_file c8dt03360a2.cif
_cod_data_source_block shelx_CCDC1
_cod_depositor_comments 'Adding full bibliography for 7048149--7048151.cif.'
_cod_database_code 7048150
_publcif_datablock.id {e1e3c192-4d3f-4d40-ba70-0a5b636206d7}

_shelx_shelxl_version_number 2016/4
_shelx_space_group_comment
;
The symmetry employed for this shelxl refinement is uniquely defined
by the following loop, which should always be used as a source of
symmetry information in preference to the above space-group names.
They are only intended as comments.
;

loop_
_space_group_symop_operation_xyz
'x, y, z'
'-x, -y, -z'

loop_
_atom_site_label
_atom_site_type_symbol
_atom_site_fract_x
_atom_site_fract_y
_atom_site_fract_z
_atom_site_U_iso_or_equiv
_atom_site_adp_type
_atom_site_occupancy
_atom_site_site_symmetry_order
_atom_site_calc_flag
_atom_site_refinement_flags_posn
_atom_site_refinement_flags_adp
C1 C 0.3158(9) 0.2305(8) 0.1712(7) 0.0183(14) Uani 1 1 d . .
C7 C 0.2759(10) -0.0397(7) 0.1422(7) 0.0193(15) Uani 1 1 d . .
H7A H 0.176614 -0.100867 0.102326 0.023 Uiso 1 1 calc R U
H7B H 0.289169 -0.037396 0.237523 0.023 Uiso 1 1 calc R U
C8 C 0.2099(9) 0.1408(8) -0.0314(7) 0.0174(14) Uani 1 1 d . .
C11 C 0.1361(9) 0.0554(8) -0.1436(7) 0.0189(14) Uani 1 1 d . .
H11 H 0.115383 -0.046820 -0.142208 0.023 Uiso 1 1 calc R U
C12 C 0.3366(10) 0.4950(8) 0.1360(7) 0.0214(15) Uani 1 1 d . .
H12A H 0.380013 0.549433 0.071030 0.026 Uiso 1 1 calc R U
H12B H 0.417499 0.505235 0.219089 0.026 Uiso 1 1 calc R U
C13 C 0.1861(10) 0.5582(9) 0.1539(8) 0.0282(17) Uani 1 1 d . .
H13A H 0.115154 0.567561 0.068813 0.042 Uiso 1 1 calc R U
H13B H 0.213965 0.653919 0.199254 0.042 Uiso 1 1 calc R U
H13C H 0.132269 0.493740 0.205115 0.042 Uiso 1 1 calc R U
C100 C 0.2352(8) 0.2911(8) -0.0354(7) 0.0186(15) Uani 1 1 d . .
C101 C 0.1953(10) 0.3615(8) -0.1493(7) 0.0227(16) Uani 1 1 d . .
H101 H 0.215048 0.463682 -0.151596 0.027 Uiso 1 1 calc R U
C102 C 0.1251(10) 0.2759(9) -0.2602(7) 0.0233(16) Uani 1 1 d . .
H102 H 0.096904 0.319945 -0.340934 0.028 Uiso 1 1 calc R U
C103 C 0.0952(10) 0.1275(9) -0.2558(7) 0.0253(17) Uani 1 1 d . .
H103 H 0.044108 0.073015 -0.333729 0.030 Uiso 1 1 calc R U
C111 C 0.4157(9) -0.1060(8) 0.1069(7) 0.0208(15) Uani 1 1 d . .
H11A H 0.398557 -0.115846 0.012253 0.031 Uiso 1 1 calc R U
H11B H 0.425409 -0.201843 0.142843 0.031 Uiso 1 1 calc R U
H11C H 0.513542 -0.043157 0.142739 0.031 Uiso 1 1 calc R U
N1 N 0.2631(7) 0.1082(6) 0.0975(5) 0.0158(12) Uani 1 1 d . .
N2 N 0.3034(8) 0.3415(6) 0.0926(6) 0.0183(12) Uani 1 1 d . .
S1 S 0.6432(2) 0.25639(19) 0.34905(16) 0.0171(4) Uani 1 1 d . .
CL1 Cl 0.4731(2) 0.2617(2) 0.58970(15) 0.0226(4) Uani 1 1 d . .
CL2 Cl 0.1266(2) 0.2351(2) 0.37274(17) 0.0242(4) Uani 1 1 d . .
PT1 Pt 0.39298(3) 0.24524(3) 0.36260(2) 0.01500(10) Uani 1 1 d . .
O1 O 0.6750(7) 0.2576(6) 0.2187(5) 0.0268(12) Uani 1 1 d . .
C200 C 0.7360(10) 0.1126(8) 0.4337(7) 0.0244(16) Uani 1 1 d . .
H20A H 0.689328 0.019681 0.388722 0.037 Uiso 1 1 calc R U
H20B H 0.719819 0.114934 0.522236 0.037 Uiso 1 1 calc R U
H20C H 0.850192 0.123891 0.436877 0.037 Uiso 1 1 calc R U
C201 C 0.7533(10) 0.4106(8) 0.4417(8) 0.0241(16) Uani 1 1 d . .
H20D H 0.863339 0.416215 0.432052 0.036 Uiso 1 1 calc R U
H20E H 0.752193 0.401625 0.533338 0.036 Uiso 1 1 calc R U
H20F H 0.705092 0.498647 0.410646 0.036 Uiso 1 1 calc R U

loop_
_atom_site_aniso_label
_atom_site_aniso_U_11
_atom_site_aniso_U_22
_atom_site_aniso_U_33
_atom_site_aniso_U_23
_atom_site_aniso_U_13
_atom_site_aniso_U_12
C1 0.022(4) 0.018(3) 0.013(3) 0.000(3) 0.005(3) -0.004(3)
C7 0.029(4) 0.015(3) 0.016(3) -0.001(3) 0.011(3) -0.001(3)
C8 0.013(4) 0.024(4) 0.016(3) 0.001(3) 0.005(3) 0.004(3)
C11 0.016(4) 0.020(3) 0.021(3) -0.004(3) 0.005(3) 0.004(3)
C12 0.026(4) 0.015(3) 0.021(3) 0.001(3) 0.001(3) -0.003(3)
C13 0.026(4) 0.027(4) 0.030(4) -0.006(3) 0.007(3) -0.002(3)
C100 0.009(3) 0.031(4) 0.015(3) -0.005(3) 0.003(3) -0.005(3)
C101 0.024(4) 0.022(4) 0.024(4) 0.004(3) 0.008(3) 0.003(3)
C102 0.023(4) 0.033(4) 0.016(3) 0.005(3) 0.008(3) 0.005(3)
C103 0.023(4) 0.037(4) 0.015(3) -0.002(3) 0.004(3) 0.005(3)
C111 0.024(4) 0.018(3) 0.023(4) 0.005(3) 0.008(3) 0.007(3)
N1 0.019(3) 0.017(3) 0.013(3) 0.001(2) 0.005(2) 0.004(2)
N2 0.021(3) 0.019(3) 0.016(3) -0.002(2) 0.005(2) 0.002(2)
S1 0.0172(9) 0.0199(8) 0.0148(8) -0.0013(6) 0.0054(7) 0.0016(7)
CL1 0.0271(10) 0.0296(9) 0.0116(7) -0.0010(6) 0.0062(7) 0.0005(8)
CL2 0.0160(9) 0.0341(9) 0.0241(8) -0.0051(7) 0.0107(7) -0.0022(7)
PT1 0.01652(15) 0.01771(14) 0.01152(14) -0.00143(9) 0.00562(9) 0.00021(10)
O1 0.022(3) 0.041(3) 0.019(3) 0.000(2) 0.009(2) 0.000(3)
C200 0.024(4) 0.025(4) 0.023(4) 0.007(3) 0.004(3) 0.002(3)
C201 0.019(4) 0.025(4) 0.026(4) -0.003(3) 0.002(3) -0.001(3)

loop_
_atom_type_symbol
_atom_type_description
_atom_type_scat_dispersion_real
_atom_type_scat_dispersion_imag
_atom_type_scat_source
C C 0.0033 0.0016 'International Tables Vol C Tables 4.2.6.8 and 6.1.1.4'
H H 0.0000 0.0000 'International Tables Vol C Tables 4.2.6.8 and 6.1.1.4'
N N 0.0061 0.0033 'International Tables Vol C Tables 4.2.6.8 and 6.1.1.4'
O O 0.0106 0.0060 'International Tables Vol C Tables 4.2.6.8 and 6.1.1.4'
S S 0.1246 0.1234 'International Tables Vol C Tables 4.2.6.8 and 6.1.1.4'
Cl Cl 0.1484 0.1585 'International Tables Vol C Tables 4.2.6.8 and 6.1.1.4'
Pt Pt -1.7033 8.3905 'International Tables Vol C Tables 4.2.6.8 and 6.1.1.4'

loop_
_geom_angle_atom_site_label_1
_geom_angle_atom_site_label_2
_geom_angle_atom_site_label_3
_geom_angle
N2 C1 N1 107.7(6)
N2 C1 PT1 126.1(5)
N1 C1 PT1 126.2(5)
N1 C7 C111 111.4(6)
N1 C8 C100 106.5(6)
N1 C8 C11 132.7(7)
C100 C8 C11 120.7(7)
C103 C11 C8 116.3(7)
N2 C12 C13 110.8(6)
C101 C100 C8 122.2(7)
C101 C100 N2 132.3(7)
C8 C100 N2 105.5(6)
C100 C101 C102 116.7(7)
C103 C102 C101 121.3(7)
C11 C103 C102 122.8(7)
C1 N1 C8 110.0(6)
C1 N1 C7 125.4(6)
C8 N1 C7 124.2(6)
C1 N2 C100 110.2(6)
C1 N2 C12 125.0(6)
C100 N2 C12 124.3(6)
O1 S1 C200 109.4(4)
O1 S1 C201 108.0(4)
C200 S1 C201 101.2(4)
O1 S1 PT1 117.5(2)
C200 S1 PT1 109.2(3)
C201 S1 PT1 110.4(3)
C1 PT1 S1 92.1(2)
C1 PT1 CL2 86.9(2)
S1 PT1 CL2 178.84(7)
C1 PT1 CL1 177.6(2)
S1 PT1 CL1 90.35(7)
CL2 PT1 CL1 90.71(7)

loop_
_geom_bond_atom_site_label_1
_geom_bond_atom_site_label_2
_geom_bond_distance
C1 N2 1.340(9)
C1 N1 1.340(9)
C1 PT1 1.983(7)
C7 N1 1.469(9)
C7 C111 1.518(10)
C8 N1 1.391(9)
C8 C100 1.395(10)
C8 C11 1.400(10)
C11 C103 1.373(11)
C12 N2 1.465(9)
C12 C13 1.521(12)
C100 C101 1.379(11)
C100 N2 1.399(9)
C101 C102 1.384(11)
C102 C103 1.382(12)
S1 O1 1.470(5)
S1 C200 1.776(8)
S1 C201 1.781(8)
S1 PT1 2.202(2)
CL1 PT1 2.3447(19)
CL2 PT1 2.332(2)

loop_
_publcif_info_exptl_table_extra_item
sin_theta_over_lambda_max
